data_7204697
loop_
_publ_author_name
'Maharaj, Felicia'
'Russell, Vanessa'
'Chow, Hong'
'Page, Michael'
'Scudder, Marcia'
'Craig, Don'
'Dance, Ian'

_publ_section_title
;
 Polymorphs and pseudo-polymorphs: nine crystals containing
 [Fe(phen)3]2+ associated with [HgI4]2?
;
_journal_issue 49
_journal_name_full CrystEngComm
_journal_page_first 285
_journal_paper_doi 10.1039/b306750e
_journal_volume 5
_journal_year 2003
_chemical_formula_moiety 'C36 H24 Fe N6 2+,Hg I4 2-,C2 H3 N,C2 H6 O'
_chemical_formula_sum 'C40 H33 Fe Hg I4 N7 O'
_chemical_formula_weight 1391.8
_space_group_IT_number 61
_symmetry_cell_setting orthorhombic
_symmetry_space_group_name_Hall '-P 2ac 2ab'
_symmetry_space_group_name_H-M 'P b c a'
_atom_type_scat_source 'International Tables for X-ray Crystallography, Vol. IV'
_audit_creation_method 'RAELSPUB and manual entry'
_cell_angle_alpha 90
_cell_angle_beta 90
_cell_angle_gamma 90
_cell_formula_units_Z 8
_cell_length_a 16.248(4)
_cell_length_b 19.603(4)
_cell_length_c 26.440(8)
_cell_measurement_reflns_used 10
_cell_measurement_temperature 294
_cell_measurement_theta_max 12
_cell_measurement_theta_min 10
_cell_volume 8421(4)
_computing_cell_refinement 'CAD4 Version 5.0, 1989'
_computing_data_collection 'CAD4 Version 5.0, 1989'
_computing_data_reduction 'Local program'
_computing_molecular_graphics 'ORTEP-II, (Johnson, 1976)'
_computing_publication_material 'Local programs'
_computing_structure_refinement 'RAELS, (Rae, 1989)'
_computing_structure_solution 'SIR92 (Altomare et al, 1994)'
_diffrn_measurement_device_type 'Nonius CAD-4'
_diffrn_measurement_method \w--2\q
_diffrn_radiation_type 'Mo K\a'
_diffrn_radiation_wavelength 0.71073
_diffrn_reflns_limit_h_max 17
_diffrn_reflns_limit_h_min 0
_diffrn_reflns_limit_k_max 21
_diffrn_reflns_limit_k_min 0
_diffrn_reflns_limit_l_max 29
_diffrn_reflns_limit_l_min 0
_diffrn_reflns_number 5823
_diffrn_reflns_theta_max 23
_diffrn_standards_decay_% 4
_diffrn_standards_interval_time 30min
_diffrn_standards_number 1
_exptl_absorpt_coefficient_mu 6.927
_exptl_absorpt_correction_T_max 0.43
_exptl_absorpt_correction_T_min 0.31
_exptl_absorpt_correction_type analytical
_exptl_absorpt_process_details '(DeMeulenaer & Tompa, 1965)'
_exptl_crystal_colour red
_exptl_crystal_density_diffrn 2.20
_exptl_crystal_density_method 'not measured'
_exptl_crystal_description multifacetted
_exptl_crystal_F_000 5184.0
_exptl_crystal_size_max 0.22
_exptl_crystal_size_mid 0.20
_exptl_crystal_size_min 0.15
_refine_diff_density_max 1.67
_refine_diff_density_min -1.81
_refine_ls_extinction_method none
_refine_ls_goodness_of_fit_ref 1.34
_refine_ls_hydrogen_treatment noref
_refine_ls_number_parameters 271
_refine_ls_number_reflns 3236
_refine_ls_R_factor_gt 0.043
_refine_ls_shift/su_max 0.007
_refine_ls_structure_factor_coef F
_refine_ls_weighting_details 'w = 1/[\s^2^(F) + 0.0004F^2^]'
_refine_ls_weighting_scheme calc
_refine_ls_wR_factor_ref 0.047
_reflns_number_gt 3236
_reflns_number_total 5823
_reflns_threshold_expression I>2\s(I)
_cod_data_source_file b306750e.txt
_cod_data_source_block DID260_F-(ethanol)(CH3CN)
_cod_database_code 7204697

loop_
_symmetry_equiv_pos_site_id
_symmetry_equiv_pos_as_xyz
1 x,y,z
2 1/2+x,1/2-y,-z
3 -x,1/2+y,1/2-z
4 1/2-x,-y,1/2+z
5 -x,-y,-z
6 1/2-x,1/2+y,z
7 x,1/2-y,1/2+z
8 1/2+x,y,1/2-z

loop_
_atom_site_label
_atom_site_fract_x
_atom_site_fract_y
_atom_site_fract_z
_atom_site_U_iso_or_equiv
_atom_site_adp_type
_atom_site_type_symbol
_atom_site_occupancy
Fe 0.28335(10) 0.35613(9) 0.37857(6) 0.0345(5) Uani Fe 1.0
N1A 0.3958(6) 0.3950(5) 0.3796(3) 0.037(2) Uani N 1.0
N2A 0.2616(7) 0.4277(5) 0.4292(4) 0.039(2) Uani N 1.0
C1A 0.4640(8) 0.3750(7) 0.3576(5) 0.045(2) Uani C 1.0
C2A 0.5392(8) 0.4067(8) 0.3632(5) 0.055(2) Uani C 1.0
C3A 0.5437(9) 0.4636(8) 0.3937(5) 0.056(2) Uani C 1.0
C4A 0.4738(9) 0.4861(7) 0.4178(5) 0.049(2) Uani C 1.0
C5A 0.4742(10) 0.5451(7) 0.4505(6) 0.061(3) Uani C 1.0
C6A 0.4045(11) 0.5624(7) 0.4746(6) 0.064(4) Uani C 1.0
C7A 0.3281(10) 0.5250(7) 0.4700(5) 0.056(3) Uani C 1.0
C8A 0.2551(11) 0.5367(8) 0.4980(5) 0.069(4) Uani C 1.0
C9A 0.1897(10) 0.4936(8) 0.4897(5) 0.065(3) Uani C 1.0
C10A 0.1926(9) 0.4420(7) 0.4538(5) 0.049(2) Uani C 1.0
C11A 0.3288(9) 0.4688(7) 0.4374(5) 0.043(2) Uani C 1.0
C12A 0.4012(9) 0.4502(7) 0.4112(4) 0.040(2) Uani C 1.0
N1B 0.2424(6) 0.4155(5) 0.3234(4) 0.037(2) Uani N 1.0
N2B 0.1683(6) 0.3246(5) 0.3776(4) 0.038(2) Uani N 1.0
C1B 0.2832(9) 0.4610(7) 0.2948(5) 0.045(2) Uani C 1.0
C2B 0.2454(9) 0.4982(7) 0.2558(5) 0.056(2) Uani C 1.0
C3B 0.1641(9) 0.4895(8) 0.2458(5) 0.056(2) Uani C 1.0
C4B 0.1196(9) 0.4415(7) 0.2747(5) 0.047(2) Uani C 1.0
C5B 0.0342(9) 0.4267(8) 0.2695(5) 0.054(3) Uani C 1.0
C6B -0.0063(8) 0.3803(8) 0.2967(5) 0.055(3) Uani C 1.0
C7B 0.0384(8) 0.3416(8) 0.3353(5) 0.049(2) Uani C 1.0
C8B 0.0010(8) 0.2924(8) 0.3648(5) 0.060(3) Uani C 1.0
C9B 0.0478(9) 0.2605(8) 0.4005(6) 0.059(3) Uani C 1.0
C10B 0.1309(8) 0.2783(7) 0.4066(5) 0.047(2) Uani C 1.0
C11B 0.1207(8) 0.3559(7) 0.3435(5) 0.040(2) Uani C 1.0
C12B 0.1620(8) 0.4063(7) 0.3126(5) 0.040(2) Uani C 1.0
N1C 0.3141(6) 0.2831(5) 0.3314(4) 0.037(2) Uani N 1.0
N2C 0.3182(6) 0.2889(5) 0.4297(4) 0.036(2) Uani N 1.0
C1C 0.3110(8) 0.2815(7) 0.2798(5) 0.043(2) Uani C 1.0
C2C 0.3391(9) 0.2260(8) 0.2524(5) 0.052(3) Uani C 1.0
C3C 0.3697(9) 0.1709(8) 0.2763(5) 0.054(3) Uani C 1.0
C4C 0.3718(8) 0.1685(7) 0.3285(5) 0.047(2) Uani C 1.0
C5C 0.3998(8) 0.1115(7) 0.3577(5) 0.054(2) Uani C 1.0
C6C 0.4027(8) 0.1139(7) 0.4090(5) 0.053(3) Uani C 1.0
C7C 0.3759(8) 0.1746(7) 0.4360(5) 0.045(2) Uani C 1.0
C8C 0.3791(8) 0.1799(8) 0.4891(5) 0.051(3) Uani C 1.0
C9C 0.3524(9) 0.2403(8) 0.5107(5) 0.049(3) Uani C 1.0
C10C 0.3215(8) 0.2928(7) 0.4793(5) 0.041(2) Uani C 1.0
C11C 0.3460(8) 0.2288(7) 0.4073(5) 0.038(2) Uani C 1.0
C12C 0.3441(8) 0.2260(7) 0.3547(5) 0.039(2) Uani C 1.0
Hg 0.69505(3) 0.23731(3) 0.37238(2) 0.0470(2) Uani Hg 1.0
I1 0.77464(5) 0.36388(5) 0.36451(4) 0.0505(3) Uani I 1.0
I2 0.81344(6) 0.13269(5) 0.37693(4) 0.0586(3) Uani I 1.0
I3 0.59813(7) 0.23138(7) 0.28640(4) 0.0709(4) Uani I 1.0
I4 0.59627(7) 0.23582(7) 0.45642(4) 0.0799(4) Uani I 1.0
N1An 0.4885(10) 0.0421(8) 0.5735(6) 0.085(5) Uani N 1.0
C1An 0.4458(11) 0.0088(10) 0.5987(8) 0.072(6) Uani C 1.0
C2An 0.3940(11) -0.0343(9) 0.6300(8) 0.104(7) Uani C 1.0
O1Et 0.5579(11) 0.0734(8) 0.2271(8) 0.178(9) Uani O 1.0
C1Et 0.5663(17) 0.1013(12) 0.1846(8) 0.112(8) Uani C 1.0
C2Et 0.6475(14) 0.1220(11) 0.1617(7) 0.113(8) Uani C 1.0
HC1A 0.4612 0.3339 0.3351 0.049 Uani H 1.0
HC2A 0.5893 0.3888 0.3457 0.067 Uani H 1.0
HC3A 0.5971 0.4882 0.3982 0.067 Uani H 1.0
HC5A 0.5255 0.5727 0.4551 0.071 Uani H 1.0
HC6A 0.4054 0.6034 0.4971 0.079 Uani H 1.0
HC8A 0.2513 0.5749 0.5230 0.086 Uani H 1.0
HC9A 0.1385 0.4997 0.5101 0.080 Uani H 1.0
HC10A 0.1417 0.4151 0.4464 0.051 Uani H 1.0
HC1B 0.3430 0.4686 0.3015 0.049 Uani H 1.0
HC2B 0.2784 0.5313 0.2354 0.068 Uani H 1.0
HC3B 0.1365 0.5165 0.2186 0.065 Uani H 1.0
HC5B 0.0024 0.4529 0.2435 0.062 Uani H 1.0
HC6B -0.0663 0.3721 0.2909 0.065 Uani H 1.0
HC8B -0.0584 0.2806 0.3601 0.072 Uani H 1.0
HC9B 0.0229 0.2244 0.4224 0.072 Uani H 1.0
HC10B 0.1635 0.2552 0.4337 0.049 Uani H 1.0
HC1C 0.2879 0.3217 0.2613 0.044 Uani H 1.0
HC2C 0.3365 0.2268 0.2146 0.062 Uani H 1.0
HC3C 0.3911 0.1315 0.2562 0.064 Uani H 1.0
HC5C 0.4175 0.0690 0.3398 0.063 Uani H 1.0
HC6C 0.4233 0.0736 0.4283 0.060 Uani H 1.0
HC8C 0.3999 0.1414 0.5104 0.059 Uani H 1.0
HC9C 0.3549 0.2467 0.5481 0.058 Uani H 1.0
HC10C 0.3010 0.3355 0.4958 0.043 Uani H 1.0
H1C1Et 0.5329 0.1441 0.1862 0.112 Uani H 1.0
H2C1Et 0.5409 0.0691 0.1598 0.112 Uani H 1.0
H1C2Et 0.6378 0.1430 0.1278 0.113 Uani H 1.0
H2C2Et 0.6753 0.1558 0.1843 0.113 Uani H 1.0
H3C2Et 0.6833 0.0808 0.1578 0.113 Uani H 1.0

loop_
_atom_site_aniso_label
_atom_site_aniso_U_11
_atom_site_aniso_U_22
_atom_site_aniso_U_33
_atom_site_aniso_U_12
_atom_site_aniso_U_13
_atom_site_aniso_U_23
_atom_site_aniso_type_symbol
Fe 0.036(1) 0.040(1) 0.027(1) 0.0052(9) 0.0012(8) -0.0004(9) Fe
N1A 0.048(3) 0.039(3) 0.024(3) 0.014(2) -0.002(2) 0.004(2) N
N2A 0.055(3) 0.037(3) 0.025(3) 0.018(2) -0.001(2) -0.004(2) N
C1A 0.047(3) 0.054(3) 0.032(3) 0.014(2) 0.001(2) 0.004(2) C
C2A 0.049(3) 0.072(6) 0.044(5) 0.008(3) -0.001(2) 0.011(3) C
C3A 0.056(3) 0.066(5) 0.046(6) -0.002(3) -0.011(3) 0.016(3) C
C4A 0.063(3) 0.047(3) 0.038(4) 0.001(3) -0.014(3) 0.009(2) C
C5A 0.085(4) 0.047(4) 0.050(5) -0.004(4) -0.025(4) 0.005(3) C
C6A 0.097(6) 0.043(4) 0.052(5) 0.005(4) -0.023(4) -0.009(3) C
C7A 0.084(4) 0.043(3) 0.043(3) 0.016(3) -0.012(3) -0.013(3) C
C8A 0.096(6) 0.059(4) 0.052(4) 0.025(4) -0.004(4) -0.028(4) C
C9A 0.081(4) 0.068(5) 0.047(4) 0.029(4) 0.005(4) -0.025(4) C
C10A 0.061(3) 0.053(3) 0.034(3) 0.023(3) 0.004(3) -0.011(2) C
C11A 0.063(3) 0.036(3) 0.030(3) 0.015(2) -0.007(2) -0.004(2) C
C12A 0.056(3) 0.037(3) 0.028(3) 0.010(2) -0.008(2) 0.004(2) C
N1B 0.045(2) 0.039(3) 0.028(3) 0.010(2) 0.006(2) -0.001(2) N
N2B 0.040(3) 0.044(3) 0.030(3) 0.006(2) 0.008(2) -0.003(2) N
C1B 0.056(3) 0.045(4) 0.034(3) 0.006(2) 0.005(2) 0.006(2) C
C2B 0.072(4) 0.054(4) 0.041(3) 0.007(4) 0.000(3) 0.013(3) C
C3B 0.072(4) 0.055(5) 0.039(3) 0.018(4) -0.004(3) 0.007(3) C
C4B 0.055(3) 0.052(4) 0.034(3) 0.020(3) -0.001(2) -0.003(2) C
C5B 0.053(3) 0.068(6) 0.040(4) 0.024(3) -0.004(3) -0.010(3) C
C6B 0.045(2) 0.078(6) 0.044(5) 0.018(3) -0.002(3) -0.013(3) C
C7B 0.041(3) 0.068(4) 0.041(3) 0.008(2) 0.004(2) -0.009(2) C
C8B 0.043(3) 0.085(6) 0.052(5) -0.005(3) 0.006(2) -0.004(4) C
C9B 0.049(3) 0.078(5) 0.052(5) -0.011(3) 0.008(3) 0.004(3) C
C10B 0.046(2) 0.056(4) 0.039(3) -0.002(3) 0.008(2) 0.002(2) C
C11B 0.040(3) 0.049(3) 0.032(2) 0.010(2) 0.006(2) -0.006(2) C
C12B 0.045(2) 0.044(3) 0.030(3) 0.014(2) 0.004(2) -0.004(2) C
N1C 0.034(3) 0.045(2) 0.030(2) 0.000(2) 0.002(2) -0.003(2) N
N2C 0.032(3) 0.046(2) 0.030(2) 0.000(2) 0.001(2) 0.002(2) N
C1C 0.046(3) 0.053(3) 0.030(2) 0.002(2) 0.002(3) -0.006(2) C
C2C 0.061(6) 0.060(4) 0.037(2) 0.006(4) 0.004(3) -0.012(3) C
C3C 0.062(5) 0.055(3) 0.046(3) 0.008(3) 0.007(4) -0.013(3) C
C4C 0.049(3) 0.047(2) 0.047(3) 0.005(2) 0.005(3) -0.006(2) C
C5C 0.054(4) 0.047(3) 0.060(4) 0.008(2) 0.007(4) -0.002(2) C
C6C 0.050(4) 0.047(3) 0.060(4) 0.008(3) 0.004(4) 0.006(3) C
C7C 0.042(3) 0.049(2) 0.046(3) 0.005(2) 0.002(3) 0.007(2) C
C8C 0.050(5) 0.058(3) 0.045(2) 0.007(3) 0.000(4) 0.014(3) C
C9C 0.051(5) 0.062(4) 0.035(2) 0.006(4) -0.002(3) 0.010(3) C
C10C 0.041(3) 0.054(3) 0.030(2) 0.002(2) 0.000(3) 0.004(2) C
C11C 0.034(3) 0.045(2) 0.036(2) 0.002(2) 0.002(2) 0.002(2) C
C12C 0.037(3) 0.044(2) 0.037(2) 0.002(2) 0.003(2) -0.002(2) C
Hg 0.0476(3) 0.0515(4) 0.0417(3) -0.0008(3) 0.0010(3) -0.0006(3) Hg
I1 0.0445(5) 0.0473(6) 0.0598(6) -0.0037(5) 0.0022(5) 0.0002(5) I
I2 0.0705(7) 0.0486(6) 0.0566(6) 0.0144(6) 0.0004(5) 0.0017(6) I
I3 0.0652(8) 0.0941(9) 0.0534(7) 0.0005(7) -0.0172(6) -0.0129(7) I
I4 0.0681(9) 0.124(1) 0.0473(7) -0.0170(8) 0.0168(6) -0.0065(7) I
N1An 0.087(9) 0.083(9) 0.085(9) 0.011(9) -0.002(9) -0.006(9) N
C1An 0.059(9) 0.067(9) 0.091(9) 0.025(9) -0.026(9) -0.025(9) C
C2An 0.079(9) 0.064(9) 0.168(9) -0.007(9) 0.021(9) 0.028(9) C
O1Et 0.196(9) 0.091(9) 0.247(9) 0.025(9) 0.128(9) 0.050(9) O
C1Et 0.177(9) 0.093(9) 0.066(9) -0.038(9) -0.001(9) -0.026(9) C
C2Et 0.153(9) 0.095(9) 0.090(9) -0.007(9) 0.021(9) 0.032(9) C

loop_
_geom_angle_atom_site_label_1
_geom_angle_atom_site_label_2
_geom_angle_atom_site_label_3
_geom_angle
_geom_angle_site_symmetry_1
_geom_angle_site_symmetry_2
_geom_angle_site_symmetry_3
_geom_angle_publ_flag
N1A Fe N2A 83.2(4) 1_555 1_555 1_555 no
N1A Fe N1B 95.3(4) 1_555 1_555 1_555 no
N1A Fe N2B 175.6(4) 1_555 1_555 1_555 no
N1A Fe N1C 93.2(4) 1_555 1_555 1_555 no
N1A Fe N2C 89.0(4) 1_555 1_555 1_555 no
N2A Fe N1B 91.3(4) 1_555 1_555 1_555 no
N2A Fe N2B 93.5(4) 1_555 1_555 1_555 no
N2A Fe N1C 174.9(4) 1_555 1_555 1_555 no
N2A Fe N2C 93.5(4) 1_555 1_555 1_555 no
N1B Fe N2B 81.8(4) 1_555 1_555 1_555 no
N1B Fe N1C 92.6(4) 1_555 1_555 1_555 no
N1B Fe N2C 173.9(4) 1_555 1_555 1_555 no
N2B Fe N1C 90.3(4) 1_555 1_555 1_555 no
N2B Fe N2C 94.1(4) 1_555 1_555 1_555 no
N1C Fe N2C 82.8(4) 1_555 1_555 1_555 no
Fe N1A C1A 131.1(9) 1_555 1_555 1_555 no
Fe N1A C12A 111.8(8) 1_555 1_555 1_555 no
C1A N1A C12A 117.0(11) 1_555 1_555 1_555 no
Fe N2A C10A 129.5(10) 1_555 1_555 1_555 no
Fe N2A C11A 112.4(8) 1_555 1_555 1_555 no
C10A N2A C11A 118.1(11) 1_555 1_555 1_555 no
N1A C1A C2A 124.4(13) 1_555 1_555 1_555 no
C1A C2A C3A 118.4(13) 1_555 1_555 1_555 no
C2A C3A C4A 119.2(14) 1_555 1_555 1_555 no
C3A C4A C5A 122.1(15) 1_555 1_555 1_555 no
C3A C4A C12A 118.8(14) 1_555 1_555 1_555 no
C5A C4A C12A 119.1(14) 1_555 1_555 1_555 no
C4A C5A C6A 118.8(15) 1_555 1_555 1_555 no
C5A C6A C7A 123.8(14) 1_555 1_555 1_555 no
C6A C7A C8A 126.3(14) 1_555 1_555 1_555 no
C6A C7A C11A 116.4(14) 1_555 1_555 1_555 no
C8A C7A C11A 117.1(15) 1_555 1_555 1_555 no
C7A C8A C9A 117.6(13) 1_555 1_555 1_555 no
C8A C9A C10A 122.1(14) 1_555 1_555 1_555 no
N2A C10A C9A 121.2(14) 1_555 1_555 1_555 no
N2A C11A C7A 123.6(13) 1_555 1_555 1_555 no
N2A C11A C12A 115.7(11) 1_555 1_555 1_555 no
C7A C11A C12A 120.8(14) 1_555 1_555 1_555 no
N1A C12A C4A 122.2(13) 1_555 1_555 1_555 no
N1A C12A C11A 116.7(12) 1_555 1_555 1_555 no
C4A C12A C11A 121.1(13) 1_555 1_555 1_555 no
Fe N1B C1B 129.7(9) 1_555 1_555 1_555 no
Fe N1B C12B 113.7(9) 1_555 1_555 1_555 no
C1B N1B C12B 116.6(11) 1_555 1_555 1_555 no
Fe N2B C10B 129.6(9) 1_555 1_555 1_555 no
Fe N2B C11B 114.4(9) 1_555 1_555 1_555 no
C10B N2B C11B 115.9(11) 1_555 1_555 1_555 no
N1B C1B C2B 122.8(13) 1_555 1_555 1_555 no
C1B C2B C3B 120.2(14) 1_555 1_555 1_555 no
C2B C3B C4B 118.5(13) 1_555 1_555 1_555 no
C3B C4B C5B 125.6(13) 1_555 1_555 1_555 no
C3B C4B C12B 117.7(13) 1_555 1_555 1_555 no
C5B C4B C12B 116.7(14) 1_555 1_555 1_555 no
C4B C5B C6B 124.5(14) 1_555 1_555 1_555 no
C5B C6B C7B 119.1(13) 1_555 1_555 1_555 no
C6B C7B C8B 122.5(13) 1_555 1_555 1_555 no
C6B C7B C11B 118.9(14) 1_555 1_555 1_555 no
C8B C7B C11B 118.6(13) 1_555 1_555 1_555 no
C7B C8B C9B 117.7(13) 1_555 1_555 1_555 no
C8B C9B C10B 120.1(14) 1_555 1_555 1_555 no
N2B C10B C9B 122.7(13) 1_555 1_555 1_555 no
N2B C11B C7B 124.8(13) 1_555 1_555 1_555 no
N2B C11B C12B 115.3(12) 1_555 1_555 1_555 no
C7B C11B C12B 119.9(13) 1_555 1_555 1_555 no
N1B C12B C4B 124.2(13) 1_555 1_555 1_555 no
N1B C12B C11B 114.9(12) 1_555 1_555 1_555 no
C4B C12B C11B 120.9(13) 1_555 1_555 1_555 no
Fe N1C C1C 129.9(9) 1_555 1_555 1_555 no
Fe N1C C12C 113.7(8) 1_555 1_555 1_555 no
C1C N1C C12C 116.3(11) 1_555 1_555 1_555 no
Fe N2C C10C 131.0(9) 1_555 1_555 1_555 no
Fe N2C C11C 111.5(8) 1_555 1_555 1_555 no
C10C N2C C11C 117.4(11) 1_555 1_555 1_555 no
N1C C1C C2C 122.0(12) 1_555 1_555 1_555 no
C1C C2C C3C 120.3(12) 1_555 1_555 1_555 no
C2C C3C C4C 120.4(13) 1_555 1_555 1_555 no
C3C C4C C5C 124.9(14) 1_555 1_555 1_555 no
C3C C4C C12C 117.5(13) 1_555 1_555 1_555 no
C5C C4C C12C 117.6(13) 1_555 1_555 1_555 no
C4C C5C C6C 121.5(13) 1_555 1_555 1_555 no
C5C C6C C7C 120.5(13) 1_555 1_555 1_555 no
C6C C7C C8C 122.6(13) 1_555 1_555 1_555 no
C6C C7C C11C 117.5(13) 1_555 1_555 1_555 no
C8C C7C C11C 119.9(13) 1_555 1_555 1_555 no
C7C C8C C9C 117.6(13) 1_555 1_555 1_555 no
C8C C9C C10C 119.5(12) 1_555 1_555 1_555 no
N2C C10C C9C 123.8(12) 1_555 1_555 1_555 no
N2C C11C C7C 121.7(11) 1_555 1_555 1_555 no
N2C C11C C12C 116.8(13) 1_555 1_555 1_555 no
C7C C11C C12C 121.4(14) 1_555 1_555 1_555 no
N1C C12C C4C 123.5(11) 1_555 1_555 1_555 no
N1C C12C C11C 115.1(13) 1_555 1_555 1_555 no
C4C C12C C11C 121.4(14) 1_555 1_555 1_555 no
I1 Hg I2 109.42(3) 1_555 1_555 1_555 no
I1 Hg I3 103.79(4) 1_555 1_555 1_555 no
I1 Hg I4 109.84(4) 1_555 1_555 1_555 no
I2 Hg I3 113.16(4) 1_555 1_555 1_555 no
I2 Hg I4 110.97(4) 1_555 1_555 1_555 no
I3 Hg I4 109.40(4) 1_555 1_555 1_555 no
N1An C1An C2An 178.4(19) 1_555 1_555 1_555 no
O1Et C1Et C2Et 124.8(23) 1_555 1_555 1_555 no

loop_
_geom_bond_atom_site_label_1
_geom_bond_atom_site_label_2
_geom_bond_distance
_geom_bond_site_symmetry_1
_geom_bond_site_symmetry_2
_geom_bond_publ_flag
Fe N1A 1.981(10) 1_555 1_555 no
Fe N2A 1.972(10) 1_555 1_555 no
Fe N1B 1.982(10) 1_555 1_555 no
Fe N2B 1.969(10) 1_555 1_555 no
Fe N1C 1.962(10) 1_555 1_555 no
Fe N2C 1.972(10) 1_555 1_555 no
N1A C1A 1.312(14) 1_555 1_555 no
N1A C12A 1.369(15) 1_555 1_555 no
N2A C10A 1.326(15) 1_555 1_555 no
N2A C11A 1.374(16) 1_555 1_555 no
C1A C2A 1.380(18) 1_555 1_555 no
C2A C3A 1.379(20) 1_555 1_555 no
C3A C4A 1.375(19) 1_555 1_555 no
C4A C5A 1.443(19) 1_555 1_555 no
C4A C12A 1.385(18) 1_555 1_555 no
C5A C6A 1.343(21) 1_555 1_555 no
C6A C7A 1.446(20) 1_555 1_555 no
C7A C8A 1.418(20) 1_555 1_555 no
C7A C11A 1.398(17) 1_555 1_555 no
C8A C9A 1.374(21) 1_555 1_555 no
C9A C10A 1.388(17) 1_555 1_555 no
C11A C12A 1.414(17) 1_555 1_555 no
N1B C1B 1.343(15) 1_555 1_555 no
N1B C12B 1.350(15) 1_555 1_555 no
N2B C10B 1.334(15) 1_555 1_555 no
N2B C11B 1.337(14) 1_555 1_555 no
C1B C2B 1.404(17) 1_555 1_555 no
C2B C3B 1.357(18) 1_555 1_555 no
C3B C4B 1.412(19) 1_555 1_555 no
C4B C5B 1.425(18) 1_555 1_555 no
C4B C12B 1.398(17) 1_555 1_555 no
C5B C6B 1.333(19) 1_555 1_555 no
C6B C7B 1.465(18) 1_555 1_555 no
C7B C8B 1.380(18) 1_555 1_555 no
C7B C11B 1.384(17) 1_555 1_555 no
C8B C9B 1.365(19) 1_555 1_555 no
C9B C10B 1.404(18) 1_555 1_555 no
C11B C12B 1.446(17) 1_555 1_555 no
N1C C1C 1.365(14) 1_555 1_555 no
N1C C12C 1.369(15) 1_555 1_555 no
N2C C10C 1.313(14) 1_555 1_555 no
N2C C11C 1.395(16) 1_555 1_555 no
C1C C2C 1.386(17) 1_555 1_555 no
C2C C3C 1.347(18) 1_555 1_555 no
C3C C4C 1.381(17) 1_555 1_555 no
C4C C5C 1.432(18) 1_555 1_555 no
C4C C12C 1.397(17) 1_555 1_555 no
C5C C6C 1.359(18) 1_555 1_555 no
C6C C7C 1.454(18) 1_555 1_555 no
C7C C8C 1.409(17) 1_555 1_555 no
C7C C11C 1.392(17) 1_555 1_555 no
C8C C9C 1.384(18) 1_555 1_555 no
C9C C10C 1.415(17) 1_555 1_555 no
C11C C12C 1.392(17) 1_555 1_555 no
Hg I1 2.806(1) 1_555 1_555 no
Hg I2 2.814(1) 1_555 1_555 no
Hg I3 2.768(1) 1_555 1_555 no
Hg I4 2.741(1) 1_555 1_555 no
N1An C1An 1.162(21) 1_555 1_555 no
C1An C2An 1.451(25) 1_555 1_555 no
O1Et C1Et 1.258(22) 1_555 1_555 no
C1Et C2Et 1.507(28) 1_555 1_555 no
